data_2016998
loop_
_publ_author_name
'Hori, Kayako'
'Kouno, Naomi'

_publ_section_title
;
 Two crystal forms of mesogenic bis(4'-cyanobiphenyl-4-yl) butanedioate
;
_journal_coeditor_code EG3008
_journal_issue 3
_journal_name_full 'Acta Crystallographica Section C'
_journal_page_first o108
_journal_page_last o110
_journal_paper_doi 10.1107/S0108270109004041
_journal_volume 65
_journal_year 2009
_chemical_formula_iupac 'C30 H20 N2 O4'
_chemical_formula_moiety 'C30 H20 N2 O4'
_chemical_formula_sum 'C30 H20 N2 O4'
_chemical_formula_weight 472.48
_chemical_name_systematic
;
bis(4'-cyanobiphenyl-4-yl) butanedioate
;
_space_group_IT_number 14
_symmetry_cell_setting monoclinic
_symmetry_space_group_name_Hall '-P 2ybc'
_symmetry_space_group_name_H-M 'P 1 21/c 1'
_atom_sites_solution_hydrogens geom
_atom_sites_solution_primary direct
_atom_sites_solution_secondary difmap
_cell_angle_alpha 90.00
_cell_angle_beta 97.452(10)
_cell_angle_gamma 90.00
_cell_formula_units_Z 2
_cell_length_a 9.9235(11)
_cell_length_b 8.7879(10)
_cell_length_c 13.4152(17)
_cell_measurement_reflns_used 25
_cell_measurement_temperature 200(2)
_cell_measurement_theta_max 25
_cell_measurement_theta_min 22.5
_cell_volume 1160.0(2)
_computing_cell_refinement 'PROCESS (Rigaku, 1996)'
_computing_data_collection 'PROCESS (Rigaku, 1996)'
_computing_data_reduction 'PROCESS (Rigaku, 1996)'
_computing_molecular_graphics
;
TEXSAN (Molecular Structure Corporation & Rigaku, 1996)
;
_computing_publication_material 'SHELXL97 (Sheldrick, 2008)'
_computing_structure_refinement 'SHELXL97 (Sheldrick, 2008)'
_computing_structure_solution 'SHELXS97 (Sheldrick, 2008)'
_diffrn_ambient_temperature 200(2)
_diffrn_measured_fraction_theta_full 0.992
_diffrn_measured_fraction_theta_max 0.992
_diffrn_measurement_device_type 'Rigaku AFC-7R'
_diffrn_measurement_method 2\q/\w
_diffrn_radiation_monochromator graphite
_diffrn_radiation_source 'rotating anode'
_diffrn_radiation_type CuK\a
_diffrn_radiation_wavelength 1.54178
_diffrn_reflns_av_R_equivalents 0.0444
_diffrn_reflns_av_sigmaI/netI 0.0358
_diffrn_reflns_limit_h_max 11
_diffrn_reflns_limit_h_min -11
_diffrn_reflns_limit_k_max 0
_diffrn_reflns_limit_k_min -10
_diffrn_reflns_limit_l_max 16
_diffrn_reflns_limit_l_min -11
_diffrn_reflns_number 2846
_diffrn_reflns_theta_full 67.95
_diffrn_reflns_theta_max 67.95
_diffrn_reflns_theta_min 4.49
_diffrn_standards_decay_% -3.05
_diffrn_standards_interval_count 150
_diffrn_standards_number 3
_exptl_absorpt_coefficient_mu 0.737
_exptl_absorpt_correction_T_max 0.929
_exptl_absorpt_correction_T_min 0.819
_exptl_absorpt_correction_type psi-scan
_exptl_absorpt_process_details '(North <i>et al.</i>,  1968)'
_exptl_crystal_colour colourless
_exptl_crystal_density_diffrn 1.353
_exptl_crystal_density_method 'not measured'
_exptl_crystal_description rod
_exptl_crystal_F_000 492
_exptl_crystal_size_max 0.5
_exptl_crystal_size_mid 0.2
_exptl_crystal_size_min 0.1
_refine_diff_density_max 0.273
_refine_diff_density_min -0.209
_refine_ls_extinction_coef 0.0037(5)
_refine_ls_extinction_expression Fc^*^=kFc[1+0.001xFc^2^\l^3^/sin(2\q)]^-1/4^
_refine_ls_extinction_method 'SHELXL97 (Sheldrick, 2008)'
_refine_ls_goodness_of_fit_ref 1.040
_refine_ls_hydrogen_treatment noref
_refine_ls_matrix_type full
_refine_ls_number_parameters 164
_refine_ls_number_reflns 2097
_refine_ls_number_restraints 0
_refine_ls_restrained_S_all 1.040
_refine_ls_R_factor_all 0.0400
_refine_ls_R_factor_gt 0.0371
_refine_ls_shift/su_max 0.001
_refine_ls_shift/su_mean 0.000
_refine_ls_structure_factor_coef Fsqd
_refine_ls_weighting_details 'calc w = 1/[\s^2^(Fo^2^)+(0.0512P)^2^+0.3663P] where P=(Fo^2^+2Fc^2^)/3'
_refine_ls_weighting_scheme calc
_refine_ls_wR_factor_gt 0.1020
_refine_ls_wR_factor_ref 0.1046
_reflns_number_gt 1928
_reflns_number_total 2097
_reflns_threshold_expression I>2\s(I)
_cod_data_source_file eg3008.cif
_cod_data_source_block II
_cod_original_sg_symbol_H-M 'P 21/c'
_cod_database_code 2016998
_cod_database_fobs_code 2016998

loop_
_symmetry_equiv_pos_as_xyz
'x, y, z'
'-x, y+1/2, -z+1/2'
'-x, -y, -z'
'x, -y-1/2, z-1/2'

loop_
_atom_site_type_symbol
_atom_site_label
_atom_site_fract_x
_atom_site_fract_y
_atom_site_fract_z
_atom_site_U_iso_or_equiv
_atom_site_adp_type
_atom_site_calc_flag
_atom_site_refinement_flags
_atom_site_occupancy
_atom_site_disorder_assembly
_atom_site_disorder_group
O O1 0.53710(10) -0.08728(11) 0.71712(7) 0.0361(3) Uani d . 1 . .
O O2 0.61269(10) 0.13196(11) 0.65649(7) 0.0382(3) Uani d . 1 . .
N N1 1.14390(14) -0.0570(2) 1.46662(10) 0.0559(4) Uani d . 1 . .
C C1 1.08008(14) -0.04991(18) 1.38933(11) 0.0391(3) Uani d . 1 . .
C C2 1.00031(13) -0.04484(15) 1.29165(9) 0.0308(3) Uani d . 1 . .
C C3 0.87076(14) 0.02009(16) 1.27896(9) 0.0322(3) Uani d . 1 . .
H H3 0.8352 0.0645 1.3346 0.039 Uiso calc R 1 . .
C C4 0.79441(13) 0.01957(15) 1.18505(9) 0.0302(3) Uani d . 1 . .
H H4 0.7071 0.0657 1.1764 0.036 Uiso calc R 1 . .
C C5 0.84404(13) -0.04808(14) 1.10257(9) 0.0286(3) Uani d . 1 . .
C C6 0.97534(14) -0.10996(16) 1.11679(10) 0.0338(3) Uani d . 1 . .
H H6 1.0115 -0.1543 1.0613 0.041 Uiso calc R 1 . .
C C7 1.05294(13) -0.10768(16) 1.20969(10) 0.0338(3) Uani d . 1 . .
H H7 1.1422 -0.1489 1.2178 0.041 Uiso calc R 1 . .
C C8 0.76131(13) -0.05489(14) 1.00228(9) 0.0291(3) Uani d . 1 . .
C C9 0.67238(14) 0.06198(15) 0.96762(9) 0.0317(3) Uani d . 1 . .
H H9 0.6626 0.1471 1.0097 0.038 Uiso calc R 1 . .
C C10 0.59778(14) 0.05626(15) 0.87251(10) 0.0332(3) Uani d . 1 . .
H H10 0.5378 0.1368 0.8494 0.040 Uiso calc R 1 . .
C C11 0.61228(14) -0.06819(15) 0.81233(9) 0.0307(3) Uani d . 1 . .
C C12 0.69804(16) -0.18617(16) 0.84508(10) 0.0381(3) Uani d . 1 . .
H H12 0.7063 -0.2716 0.8029 0.046 Uiso calc R 1 . .
C C13 0.77203(15) -0.17980(16) 0.93971(10) 0.0370(3) Uani d . 1 . .
H H13 0.8309 -0.2615 0.9624 0.044 Uiso calc R 1 . .
C C14 0.55481(12) 0.01303(15) 0.64236(9) 0.0276(3) Uani d . 1 . .
C C15 0.49264(14) -0.05225(15) 0.54361(9) 0.0322(3) Uani d . 1 . .
H H15A 0.3949 -0.0719 0.5463 0.039 Uiso calc R 1 . .
H H15B 0.5367 -0.1508 0.5326 0.039 Uiso calc R 1 . .

loop_
_atom_site_aniso_label
_atom_site_aniso_U_11
_atom_site_aniso_U_22
_atom_site_aniso_U_33
_atom_site_aniso_U_12
_atom_site_aniso_U_13
_atom_site_aniso_U_23
O1 0.0476(6) 0.0360(5) 0.0222(5) -0.0092(4) -0.0044(4) 0.0013(4)
O2 0.0483(6) 0.0380(5) 0.0272(5) -0.0115(4) 0.0004(4) -0.0013(4)
N1 0.0421(7) 0.0909(12) 0.0319(7) 0.0151(7) -0.0055(6) -0.0103(7)
C1 0.0335(7) 0.0513(9) 0.0315(7) 0.0026(6) 0.0008(6) -0.0043(6)
C2 0.0331(7) 0.0325(7) 0.0256(6) -0.0046(5) -0.0013(5) 0.0010(5)
C3 0.0366(7) 0.0359(7) 0.0242(6) -0.0012(5) 0.0037(5) -0.0017(5)
C4 0.0314(6) 0.0323(7) 0.0265(6) 0.0017(5) 0.0014(5) 0.0013(5)
C5 0.0339(7) 0.0269(6) 0.0241(6) -0.0009(5) 0.0004(5) 0.0021(5)
C6 0.0360(7) 0.0374(7) 0.0277(6) 0.0047(6) 0.0031(5) -0.0021(5)
C7 0.0308(6) 0.0369(7) 0.0326(7) 0.0026(5) 0.0005(5) 0.0000(5)
C8 0.0327(6) 0.0300(6) 0.0243(6) -0.0004(5) 0.0022(5) 0.0015(5)
C9 0.0386(7) 0.0313(7) 0.0242(6) 0.0045(5) 0.0006(5) -0.0027(5)
C10 0.0383(7) 0.0333(7) 0.0267(6) 0.0058(5) -0.0015(5) 0.0010(5)
C11 0.0365(7) 0.0332(7) 0.0210(6) -0.0045(5) -0.0018(5) 0.0011(5)
C12 0.0513(8) 0.0306(7) 0.0307(7) 0.0032(6) -0.0007(6) -0.0059(5)
C13 0.0458(8) 0.0309(7) 0.0319(7) 0.0081(6) -0.0033(6) -0.0013(5)
C14 0.0267(6) 0.0321(6) 0.0236(6) 0.0008(5) 0.0013(5) -0.0004(5)
C15 0.0371(7) 0.0348(7) 0.0230(6) -0.0053(5) -0.0021(5) 0.0000(5)

loop_
_atom_type_symbol
_atom_type_description
_atom_type_scat_dispersion_real
_atom_type_scat_dispersion_imag
_atom_type_scat_source
C C 0.0181 0.0091 'International Tables Vol C Tables 4.2.6.8 and 6.1.1.4'
H H 0.0000 0.0000 'International Tables Vol C Tables 4.2.6.8 and 6.1.1.4'
N N 0.0311 0.0180 'International Tables Vol C Tables 4.2.6.8 and 6.1.1.4'
O O 0.0492 0.0322 'International Tables Vol C Tables 4.2.6.8 and 6.1.1.4'

loop_
_geom_angle_atom_site_label_1
_geom_angle_atom_site_label_2
_geom_angle_atom_site_label_3
_geom_angle_site_symmetry_1
_geom_angle_site_symmetry_3
_geom_angle
_geom_angle_publ_flag
C14 O1 C11 . . 119.22(10) no
N1 C1 C2 . . 178.62(17) no
C7 C2 C3 . . 119.99(12) no
C7 C2 C1 . . 119.21(12) no
C3 C2 C1 . . 120.79(12) no
C4 C3 C2 . . 119.76(12) no
C4 C3 H3 . . 120.1 no
C2 C3 H3 . . 120.1 no
C3 C4 C5 . . 120.91(12) no
C3 C4 H4 . . 119.5 no
C5 C4 H4 . . 119.5 no
C4 C5 C6 . . 118.23(11) no
C4 C5 C8 . . 121.58(11) no
C6 C5 C8 . . 120.19(12) no
C7 C6 C5 . . 121.21(12) no
C7 C6 H6 . . 119.4 no
C5 C6 H6 . . 119.4 no
C6 C7 C2 . . 119.84(12) no
C6 C7 H7 . . 120.1 no
C2 C7 H7 . . 120.1 no
C9 C8 C13 . . 118.27(12) no
C9 C8 C5 . . 121.64(11) no
C13 C8 C5 . . 120.08(11) no
C10 C9 C8 . . 121.20(12) no
C10 C9 H9 . . 119.4 no
C8 C9 H9 . . 119.4 no
C11 C10 C9 . . 118.86(12) no
C11 C10 H10 . . 120.6 no
C9 C10 H10 . . 120.6 no
C12 C11 C10 . . 121.20(12) no
C12 C11 O1 . . 115.73(12) no
C10 C11 O1 . . 123.00(12) no
C11 C12 C13 . . 119.68(12) no
C11 C12 H12 . . 120.2 no
C13 C12 H12 . . 120.2 no
C12 C13 C8 . . 120.77(12) no
C12 C13 H13 . . 119.6 no
C8 C13 H13 . . 119.6 no
O2 C14 O1 . . 123.60(11) no
O2 C14 C15 . . 127.45(12) no
O1 C14 C15 . . 108.94(10) no
C14 C15 C15 . 3_656 112.44(13) no
C14 C15 H15A . . 109.1 no
C15 C15 H15A 3_656 . 109.1 no
C14 C15 H15B . . 109.1 no
C15 C15 H15B 3_656 . 109.1 no
H15A C15 H15B . . 107.8 no

loop_
_geom_bond_atom_site_label_1
_geom_bond_atom_site_label_2
_geom_bond_site_symmetry_2
_geom_bond_distance
_geom_bond_publ_flag
O1 C14 . 1.3636(16) no
O1 C11 . 1.4032(14) no
O2 C14 . 1.1958(16) no
N1 C1 . 1.1444(18) no
C1 C2 . 1.4411(18) no
C2 C7 . 1.3913(19) no
C2 C3 . 1.3966(19) no
C3 C4 . 1.3832(17) no
C3 H3 . 0.9500 no
C4 C5 . 1.4006(18) no
C4 H4 . 0.9500 no
C5 C6 . 1.4018(19) no
C5 C8 . 1.4837(16) no
C6 C7 . 1.3776(18) no
C6 H6 . 0.9500 no
C7 H7 . 0.9500 no
C8 C9 . 1.3941(18) no
C8 C13 . 1.3943(19) no
C9 C10 . 1.3904(17) no
C9 H9 . 0.9500 no
C10 C11 . 1.3780(19) no
C10 H10 . 0.9500 no
C11 C12 . 1.377(2) no
C12 C13 . 1.3827(19) no
C12 H12 . 0.9500 no
C13 H13 . 0.9500 no
C14 C15 . 1.5009(17) no
C15 C15 3_656 1.509(2) no
C15 H15A . 0.9900 no
C15 H15B . 0.9900 no

loop_
_geom_torsion_atom_site_label_1
_geom_torsion_atom_site_label_2
_geom_torsion_atom_site_label_3
_geom_torsion_atom_site_label_4
_geom_torsion_site_symmetry_1
_geom_torsion_site_symmetry_2
_geom_torsion_site_symmetry_3
_geom_torsion_site_symmetry_4
_geom_torsion
_geom_torsion_publ_flag
C7 C2 C3 C4 . . . . 1.0(2) no
C1 C2 C3 C4 . . . . -178.05(13) no
C2 C3 C4 C5 . . . . 1.3(2) no
C3 C4 C5 C6 . . . . -2.48(19) no
C3 C4 C5 C8 . . . . 177.59(12) no
C4 C5 C6 C7 . . . . 1.4(2) no
C8 C5 C6 C7 . . . . -178.68(12) no
C5 C6 C7 C2 . . . . 0.8(2) no
C3 C2 C7 C6 . . . . -2.0(2) no
C1 C2 C7 C6 . . . . 177.00(13) no
C4 C5 C8 C9 . . . . 34.72(19) no
C6 C5 C8 C9 . . . . -145.21(14) no
C4 C5 C8 C13 . . . . -145.76(14) no
C6 C5 C8 C13 . . . . 34.32(18) no
C13 C8 C9 C10 . . . . -1.1(2) no
C5 C8 C9 C10 . . . . 178.40(12) no
C8 C9 C10 C11 . . . . 0.4(2) no
C9 C10 C11 C12 . . . . 0.5(2) no
C9 C10 C11 O1 . . . . 177.17(12) no
C14 O1 C11 C12 . . . . -118.60(14) no
C14 O1 C11 C10 . . . . 64.53(17) no
C10 C11 C12 C13 . . . . -0.5(2) no
O1 C11 C12 C13 . . . . -177.44(12) no
C11 C12 C13 C8 . . . . -0.3(2) no
C9 C8 C13 C12 . . . . 1.1(2) no
C5 C8 C13 C12 . . . . -178.45(13) no
C11 O1 C14 O2 . . . . -13.53(19) no
C11 O1 C14 C15 . . . . 165.67(11) no
O2 C14 C15 C15 . . . 3_656 -1.0(2) no
O1 C14 C15 C15 . . . 3_656 179.81(14) no
